data_1570951
loop_
_publ_author_name
'Kar, Ketaki'
'Kar, Sourav'
'Ghosh, Sundargopal'

_publ_section_title
;
 Rule breaker boron clusters: a new class of hypoelectronic osmaborane
 clusters [(Cp*Os)<sub>2</sub>B<sub><i>n</i></sub>H<sub><i>n</i></sub>]
 (<i>n</i> = 6-10).
;
_journal_issue 11
_journal_name_full 'Chemical science'
_journal_page_first 4179
_journal_page_last 4186
_journal_paper_doi 10.1039/d3sc06464f
_journal_volume 15
_journal_year 2024
_chemical_formula_sum 'C20 H39 B9 Os2'
_chemical_formula_weight 757.20
_space_group_crystal_system monoclinic
_space_group_IT_number 14
_space_group_name_Hall '-P 2yn'
_space_group_name_H-M_alt 'P 1 21/n 1'
_atom_sites_solution_hydrogens mixed
_audit_creation_method SHELXL-2019/3
_audit_update_record
;
2023-08-28 deposited with the CCDC.	2024-02-07 downloaded from the CCDC.
;
_cell_angle_alpha 90
_cell_angle_beta 99.649(5)
_cell_angle_gamma 90
_cell_formula_units_Z 4
_cell_length_a 8.9252(10)
_cell_length_b 14.6904(16)
_cell_length_c 20.153(2)
_cell_measurement_reflns_used 9174
_cell_measurement_temperature 296(2)
_cell_measurement_theta_max 29.55
_cell_measurement_theta_min 2.70
_cell_volume 2605.0(5)
_computing_cell_refinement 'APEX4/SAINT V8.40B (Bruker, 2021)'
_computing_data_collection 'APEX4 (Bruker, v2021.4-0)'
_computing_data_reduction 'SAINT/XPREP (Bruker, 2021)'
_computing_publication_material 'SHELXL-2019/3 (Sheldrick, 2019)'
_computing_structure_refinement 'SHELXL-2019/3 (Sheldrick, 2019)'
_computing_structure_solution 'SHELXT-2018/2 (Sheldrick, 2018)'
_diffrn_ambient_temperature 296(2)
_diffrn_measured_fraction_theta_full 0.998
_diffrn_measured_fraction_theta_max 0.998
_diffrn_measurement_device_type 'Bruker D8 VENTURE diffractometer with PHOTON II detector'
_diffrn_measurement_method '\w and \f scan'
_diffrn_radiation_monochromator graphite
_diffrn_radiation_source 'fine-focus sealed tube'
_diffrn_radiation_type MoK\a
_diffrn_radiation_wavelength 0.71073
_diffrn_reflns_av_R_equivalents 0.0570
_diffrn_reflns_av_unetI/netI 0.0218
_diffrn_reflns_Laue_measured_fraction_full 0.998
_diffrn_reflns_Laue_measured_fraction_max 0.998
_diffrn_reflns_limit_h_max 10
_diffrn_reflns_limit_h_min -10
_diffrn_reflns_limit_k_max 17
_diffrn_reflns_limit_k_min -17
_diffrn_reflns_limit_l_max 23
_diffrn_reflns_limit_l_min -23
_diffrn_reflns_number 70440
_diffrn_reflns_point_group_measured_fraction_full 0.998
_diffrn_reflns_point_group_measured_fraction_max 0.998
_diffrn_reflns_theta_full 24.999
_diffrn_reflns_theta_max 24.999
_diffrn_reflns_theta_min 3.021
_exptl_absorpt_coefficient_mu 9.753
_exptl_absorpt_correction_T_max 0.3471
_exptl_absorpt_correction_T_min 0.1376
_exptl_absorpt_correction_type multi-scan
_exptl_absorpt_process_details 'SADABS (Bruker, 2016)'
_exptl_crystal_colour orange
_exptl_crystal_density_diffrn 1.931
_exptl_crystal_description block
_exptl_crystal_F_000 1424
_exptl_crystal_size_max 0.336
_exptl_crystal_size_mid 0.224
_exptl_crystal_size_min 0.084
_refine_diff_density_max 3.927
_refine_diff_density_min -1.990
_refine_diff_density_rms 0.176
_refine_ls_extinction_method none
_refine_ls_goodness_of_fit_ref 1.133
_refine_ls_hydrogen_treatment mixed
_refine_ls_matrix_type full
_refine_ls_number_parameters 284
_refine_ls_number_reflns 4586
_refine_ls_number_restraints 190
_refine_ls_restrained_S_all 1.119
_refine_ls_R_factor_all 0.0612
_refine_ls_R_factor_gt 0.0489
_refine_ls_shift/su_max 0.010
_refine_ls_shift/su_mean 0.001
_refine_ls_structure_factor_coef Fsqd
_refine_ls_weighting_details 'w=1/[\s^2^(Fo^2^)+(0.0414P)^2^+32.5975P] where P=(Fo^2^+2Fc^2^)/3'
_refine_ls_weighting_scheme calc
_refine_ls_wR_factor_gt 0.1139
_refine_ls_wR_factor_ref 0.1278
_reflns_Friedel_coverage 0.000
_reflns_number_gt 3942
_reflns_number_total 4586
_reflns_threshold_expression 'I > 2\s(I)'
_cod_data_source_file d3sc06464f2.cif
_cod_data_source_block OS3
_cod_depositor_comments 'Adding full bibliography for 1570947--1570951.cif.'
_cod_original_sg_symbol_H-M 'P 21/n'
_cod_database_code 1570951
_shelx_shelxl_version_number 2019/3
_shelx_space_group_comment
;
The symmetry employed for this shelxl refinement is uniquely defined
by the following loop, which should always be used as a source of
symmetry information in preference to the above space-group names.
They are only intended as comments.
;
_shelx_estimated_absorpt_t_min 0.138
_shelx_estimated_absorpt_t_max 0.495

loop_
_space_group_symop_operation_xyz
'x, y, z'
'-x+1/2, y+1/2, -z+1/2'
'-x, -y, -z'
'x-1/2, -y-1/2, z-1/2'

loop_
_atom_site_label
_atom_site_type_symbol
_atom_site_fract_x
_atom_site_fract_y
_atom_site_fract_z
_atom_site_U_iso_or_equiv
_atom_site_adp_type
_atom_site_occupancy
_atom_site_site_symmetry_order
_atom_site_calc_flag
_atom_site_refinement_flags_posn
_atom_site_refinement_flags_adp
_atom_site_refinement_flags_occupancy
_atom_site_disorder_assembly
_atom_site_disorder_group
Os1 Os 0.35350(5) 0.74204(3) 0.58179(2) 0.05530(16) Uani 1 1 d . U . . .
Os2 Os 0.40342(5) 0.63646(4) 0.70215(3) 0.06333(18) Uani 1 1 d . U . . .
C1 C 0.2613(17) 0.8477(10) 0.5073(7) 0.078(3) Uani 1 1 d . U . . .
C2 C 0.1371(15) 0.8135(10) 0.5345(7) 0.077(3) Uani 1 1 d . U . . .
C3 C 0.1190(14) 0.7188(10) 0.5156(7) 0.075(3) Uani 1 1 d . U . . .
C4 C 0.2343(16) 0.6968(11) 0.4795(7) 0.078(3) Uani 1 1 d . U . . .
C5 C 0.3190(16) 0.7747(12) 0.4729(7) 0.081(3) Uani 1 1 d . U . . .
C6 C 0.442(2) 0.7855(19) 0.4289(10) 0.152(9) Uani 1 1 d . U . . .
H6A H 0.482203 0.846146 0.433629 0.227 Uiso 1 1 calc R U . . .
H6B H 0.521802 0.742458 0.442844 0.227 Uiso 1 1 calc R U . . .
H6C H 0.398394 0.774660 0.382724 0.227 Uiso 1 1 calc R U . . .
C7 C 0.309(3) 0.9456(12) 0.5078(12) 0.142(8) Uani 1 1 d . U . . .
H7A H 0.396233 0.951499 0.486345 0.212 Uiso 1 1 calc R U . . .
H7B H 0.226797 0.981379 0.483972 0.212 Uiso 1 1 calc R U . . .
H7C H 0.332704 0.966656 0.553458 0.212 Uiso 1 1 calc R U . . .
C8 C 0.026(2) 0.8690(13) 0.5668(10) 0.121(6) Uani 1 1 d . U . . .
H8A H -0.047944 0.829179 0.581081 0.181 Uiso 1 1 calc R U . . .
H8B H 0.079580 0.901009 0.605020 0.181 Uiso 1 1 calc R U . . .
H8C H -0.024807 0.911936 0.534739 0.181 Uiso 1 1 calc R U . . .
C9 C -0.0075(17) 0.6596(13) 0.5296(10) 0.111(6) Uani 1 1 d . U . . .
H9A H -0.069839 0.692826 0.555658 0.166 Uiso 1 1 calc R U . . .
H9B H -0.067899 0.640834 0.487877 0.166 Uiso 1 1 calc R U . . .
H9C H 0.033662 0.606849 0.554331 0.166 Uiso 1 1 calc R U . . .
C10 C 0.247(2) 0.6033(15) 0.4454(11) 0.139(8) Uani 1 1 d . U . . .
H10A H 0.174604 0.561870 0.458966 0.209 Uiso 1 1 calc R U . . .
H10B H 0.226294 0.610556 0.397365 0.209 Uiso 1 1 calc R U . . .
H10C H 0.347696 0.579538 0.458628 0.209 Uiso 1 1 calc R U . . .
C11 C 0.252(2) 0.5142(13) 0.7106(8) 0.106(4) Uani 1 1 d . U . . .
C12 C 0.409(2) 0.4871(10) 0.7266(9) 0.098(3) Uani 1 1 d . U . . .
C13 C 0.4713(17) 0.5351(12) 0.7834(8) 0.090(3) Uani 1 1 d . U . . .
C14 C 0.361(2) 0.5898(11) 0.8024(7) 0.091(3) Uani 1 1 d . U . . .
C15 C 0.2291(18) 0.5780(13) 0.7587(9) 0.099(4) Uani 1 1 d . U . . .
C16 C 0.069(3) 0.613(2) 0.7626(18) 0.242(15) Uani 1 1 d . U . . .
H16A H -0.000012 0.592697 0.723646 0.363 Uiso 1 1 calc R U . . .
H16B H 0.037198 0.589363 0.802442 0.363 Uiso 1 1 calc R U . . .
H16C H 0.069886 0.678109 0.764095 0.363 Uiso 1 1 calc R U . . .
C17 C 0.383(4) 0.6483(19) 0.8679(11) 0.212(13) Uani 1 1 d . U . . .
H17A H 0.486903 0.645353 0.889591 0.319 Uiso 1 1 calc R U . . .
H17B H 0.356123 0.710419 0.856621 0.319 Uiso 1 1 calc R U . . .
H17C H 0.318413 0.625224 0.897677 0.319 Uiso 1 1 calc R U . . .
C18 C 0.631(2) 0.525(2) 0.8224(14) 0.196(12) Uani 1 1 d . U . . .
H18A H 0.687329 0.483152 0.799307 0.294 Uiso 1 1 calc R U . . .
H18B H 0.680940 0.583186 0.825776 0.294 Uiso 1 1 calc R U . . .
H18C H 0.626835 0.502275 0.866642 0.294 Uiso 1 1 calc R U . . .
C19 C 0.483(4) 0.4118(15) 0.6941(16) 0.250(15) Uani 1 1 d . U . . .
H19A H 0.414995 0.390405 0.655303 0.374 Uiso 1 1 calc R U . . .
H19B H 0.574787 0.433887 0.680546 0.374 Uiso 1 1 calc R U . . .
H19C H 0.507467 0.362744 0.725525 0.374 Uiso 1 1 calc R U . . .
C20 C 0.134(4) 0.476(2) 0.6570(12) 0.255(15) Uani 1 1 d . U . . .
H20A H 0.179747 0.433366 0.630438 0.382 Uiso 1 1 calc R U . . .
H20B H 0.057461 0.446066 0.677170 0.382 Uiso 1 1 calc R U . . .
H20C H 0.088309 0.524700 0.628626 0.382 Uiso 1 1 calc R U . . .
B1 B 0.542(3) 0.8225(16) 0.6480(13) 0.123(5) Uani 1 1 d . U . . .
H1 H 0.550233 0.897229 0.648546 0.148 Uiso 1 1 calc R U . . .
B2 B 0.589(2) 0.793(2) 0.5837(14) 0.131(6) Uani 1 1 d . U . . .
H2 H 0.622083 0.835233 0.543324 0.157 Uiso 1 1 calc R U . . .
B3 B 0.5992(19) 0.6863(19) 0.5896(13) 0.118(4) Uani 1 1 d . U . . .
H3 H 0.655593 0.659741 0.549055 0.142 Uiso 1 1 calc R U . . .
B4 B 0.6279(19) 0.6427(17) 0.6691(13) 0.115(4) Uani 1 1 d . U . . .
H4 H 0.711914 0.589321 0.686308 0.138 Uiso 1 1 calc R U . . .
B5 B 0.592(3) 0.7346(18) 0.7276(13) 0.131(5) Uani 1 1 d . U . . .
H5 H 0.643568 0.741218 0.780928 0.157 Uiso 1 1 calc R U . . .
B6 B 0.696(2) 0.7522(19) 0.6629(15) 0.145(7) Uani 1 1 d . U . . .
H6 H 0.814182 0.770091 0.683098 0.173 Uiso 1 1 calc R U . . .
B7 B 0.464(2) 0.6126(13) 0.6054(9) 0.083(3) Uani 1 1 d . U . . .
H7 H 0.422367 0.550980 0.577395 0.099 Uiso 1 1 calc R U . . .
B8 B 0.396(3) 0.7802(13) 0.6894(9) 0.098(3) Uani 1 1 d . U . . .
H8 H 0.361524 0.837464 0.718672 0.118 Uiso 1 1 calc R U . . .
B9 B 0.243(2) 0.7338(15) 0.6699(9) 0.094(4) Uani 1 1 d D U . . .
H9 H 0.135(8) 0.762(8) 0.683(7) 0.09(4) Uiso 1 1 d D . . . .

loop_
_atom_site_aniso_label
_atom_site_aniso_U_11
_atom_site_aniso_U_22
_atom_site_aniso_U_33
_atom_site_aniso_U_23
_atom_site_aniso_U_13
_atom_site_aniso_U_12
Os1 0.0470(3) 0.0610(3) 0.0580(3) 0.0034(2) 0.00906(19) -0.00453(19)
Os2 0.0533(3) 0.0719(3) 0.0643(3) 0.0099(2) 0.0084(2) 0.0011(2)
C1 0.085(7) 0.080(6) 0.069(6) 0.024(5) 0.013(5) -0.003(5)
C2 0.067(5) 0.088(7) 0.078(7) 0.011(6) 0.019(5) 0.018(5)
C3 0.050(5) 0.093(7) 0.080(7) 0.002(6) 0.007(4) -0.004(5)
C4 0.069(6) 0.097(7) 0.068(5) -0.006(5) 0.010(4) 0.007(5)
C5 0.072(7) 0.115(8) 0.064(5) 0.020(5) 0.030(5) 0.007(6)
C6 0.098(13) 0.27(3) 0.098(12) 0.034(15) 0.057(10) -0.005(14)
C7 0.155(18) 0.087(7) 0.17(2) 0.048(9) -0.022(15) -0.022(10)
C8 0.107(12) 0.130(14) 0.131(16) 0.002(11) 0.036(10) 0.055(11)
C9 0.061(7) 0.138(13) 0.132(15) 0.011(12) 0.012(8) -0.028(8)
C10 0.134(16) 0.156(13) 0.127(15) -0.075(13) 0.021(13) -0.009(13)
C11 0.105(8) 0.124(8) 0.081(8) 0.021(6) -0.002(6) -0.062(6)
C12 0.138(9) 0.068(5) 0.101(8) 0.010(5) 0.061(7) 0.006(6)
C13 0.073(7) 0.104(8) 0.089(7) 0.035(5) 0.003(5) 0.007(6)
C14 0.122(8) 0.088(9) 0.065(6) 0.010(5) 0.018(6) 0.005(7)
C15 0.071(6) 0.127(10) 0.106(9) 0.047(6) 0.036(6) 0.019(6)
C16 0.114(11) 0.28(3) 0.36(4) 0.19(2) 0.144(16) 0.090(18)
C17 0.38(4) 0.18(2) 0.081(10) -0.027(12) 0.060(16) -0.02(2)
C18 0.091(10) 0.24(3) 0.23(2) 0.155(19) -0.035(12) -0.003(12)
C19 0.46(4) 0.082(10) 0.28(3) 0.012(14) 0.28(3) 0.06(2)
C20 0.31(3) 0.27(3) 0.131(16) 0.078(14) -0.100(19) -0.22(2)
B1 0.106(9) 0.105(8) 0.140(10) 0.021(7) -0.032(7) -0.050(7)
B2 0.065(6) 0.177(13) 0.142(10) 0.072(11) -0.003(6) -0.041(8)
B3 0.048(6) 0.176(13) 0.133(9) 0.041(8) 0.026(5) 0.015(7)
B4 0.046(6) 0.142(10) 0.157(11) 0.057(8) 0.015(6) 0.000(6)
B5 0.117(9) 0.148(12) 0.109(8) 0.023(7) -0.034(7) -0.072(9)
B6 0.070(7) 0.176(15) 0.171(13) 0.080(12) -0.027(7) -0.046(8)
B7 0.087(8) 0.087(6) 0.078(6) 0.014(5) 0.023(5) 0.023(5)
B8 0.145(9) 0.073(5) 0.071(5) -0.002(5) 0.005(6) -0.004(6)
B9 0.091(7) 0.124(10) 0.074(6) 0.030(7) 0.035(6) 0.035(6)

loop_
_atom_type_symbol
_atom_type_description
_atom_type_scat_dispersion_real
_atom_type_scat_dispersion_imag
_atom_type_scat_source
C C 0.0033 0.0016 'International Tables Vol C Tables 4.2.6.8 and 6.1.1.4'
H H 0.0000 0.0000 'International Tables Vol C Tables 4.2.6.8 and 6.1.1.4'
B B 0.0013 0.0007 'International Tables Vol C Tables 4.2.6.8 and 6.1.1.4'
Os Os -1.2165 7.6030 'International Tables Vol C Tables 4.2.6.8 and 6.1.1.4'

loop_
_geom_angle_atom_site_label_1
_geom_angle_atom_site_label_2
_geom_angle_atom_site_label_3
_geom_angle
_geom_angle_site_symmetry_1
_geom_angle_site_symmetry_3
_geom_angle_publ_flag
B7 Os1 B9 91.4(7) . . ?
B7 Os1 B8 90.6(7) . . ?
B9 Os1 B8 40.4(8) . . ?
B7 Os1 C5 113.1(6) . . ?
B9 Os1 C5 144.5(6) . . ?
B8 Os1 C5 152.7(7) . . ?
B7 Os1 C1 150.4(6) . . ?
B9 Os1 C1 115.1(6) . . ?
B8 Os1 C1 118.0(7) . . ?
C5 Os1 C1 37.3(5) . . ?
B7 Os1 B2 84.0(9) . . ?
B9 Os1 B2 124.2(10) . . ?
B8 Os1 B2 83.8(10) . . ?
C5 Os1 B2 85.3(8) . . ?
C1 Os1 B2 91.1(7) . . ?
B7 Os1 C4 94.1(7) . . ?
B9 Os1 C4 121.4(7) . . ?
B8 Os1 C4 161.5(7) . . ?
C5 Os1 C4 36.2(5) . . ?
C1 Os1 C4 61.5(6) . . ?
B2 Os1 C4 114.5(9) . . ?
B7 Os1 C2 145.9(7) . . ?
B9 Os1 C2 84.1(6) . . ?
B8 Os1 C2 106.8(7) . . ?
C5 Os1 C2 61.0(5) . . ?
C1 Os1 C2 36.6(5) . . ?
B2 Os1 C2 126.0(8) . . ?
C4 Os1 C2 60.9(5) . . ?
B7 Os1 B1 93.5(9) . . ?
B9 Os1 B1 86.7(10) . . ?
B8 Os1 B1 46.4(9) . . ?
C5 Os1 B1 115.6(8) . . ?
C1 Os1 B1 100.7(7) . . ?
B2 Os1 B1 38.6(9) . . ?
C4 Os1 B1 150.7(8) . . ?
C2 Os1 B1 119.8(8) . . ?
B7 Os1 C3 109.6(7) . . ?
B9 Os1 C3 88.4(7) . . ?
B8 Os1 C3 126.3(7) . . ?
C5 Os1 C3 59.9(5) . . ?
C1 Os1 C3 61.0(5) . . ?
B2 Os1 C3 145.2(7) . . ?
C4 Os1 C3 35.5(5) . . ?
C2 Os1 C3 36.8(5) . . ?
B1 Os1 C3 156.5(8) . . ?
B7 Os1 B3 44.1(8) . . ?
B9 Os1 B3 118.6(8) . . ?
B8 Os1 B3 91.1(9) . . ?
C5 Os1 B3 96.7(7) . . ?
C1 Os1 B3 122.1(7) . . ?
B2 Os1 B3 40.4(9) . . ?
C4 Os1 B3 104.7(8) . . ?
C2 Os1 B3 157.2(7) . . ?
B1 Os1 B3 63.2(10) . . ?
C3 Os1 B3 137.8(8) . . ?
B7 Os1 Os2 48.1(5) . . ?
B9 Os1 Os2 45.8(5) . . ?
B8 Os1 Os2 47.6(5) . . ?
C5 Os1 Os2 159.4(4) . . ?
C1 Os1 Os2 160.6(4) . . ?
B2 Os1 Os2 99.0(6) . . ?
C4 Os1 Os2 126.9(4) . . ?
C2 Os1 Os2 127.7(3) . . ?
B1 Os1 Os2 77.9(6) . . ?
C3 Os1 Os2 114.1(4) . . ?
B3 Os1 Os2 74.9(6) . . ?
B9 Os2 B8 42.5(8) . . ?
B9 Os2 B7 95.5(7) . . ?
B8 Os2 B7 93.5(7) . . ?
B9 Os2 B5 94.8(10) . . ?
B8 Os2 B5 52.3(9) . . ?
B7 Os2 B5 91.0(9) . . ?
B9 Os2 B4 119.6(8) . . ?
B8 Os2 B4 86.3(9) . . ?
B7 Os2 B4 49.6(8) . . ?
B5 Os2 B4 49.5(10) . . ?
B9 Os2 C13 142.3(6) . . ?
B8 Os2 C13 139.0(7) . . ?
B7 Os2 C13 118.8(7) . . ?
B5 Os2 C13 99.4(8) . . ?
B4 Os2 C13 95.8(7) . . ?
B9 Os2 C14 106.7(7) . . ?
B8 Os2 C14 114.1(7) . . ?
B7 Os2 C14 152.3(7) . . ?
B5 Os2 C14 103.2(8) . . ?
B4 Os2 C14 125.8(8) . . ?
C13 Os2 C14 36.0(6) . . ?
B9 Os2 C15 85.5(7) . . ?
B8 Os2 C15 115.4(8) . . ?
B7 Os2 C15 134.7(8) . . ?
B5 Os2 C15 134.1(9) . . ?
B4 Os2 C15 154.9(7) . . ?
C13 Os2 C15 59.8(6) . . ?
C14 Os2 C15 35.4(6) . . ?
B9 Os2 C12 137.7(8) . . ?
B8 Os2 C12 174.2(7) . . ?
B7 Os2 C12 92.3(6) . . ?
B5 Os2 C12 126.6(9) . . ?
B4 Os2 C12 96.7(8) . . ?
C13 Os2 C12 35.9(6) . . ?
C14 Os2 C12 60.1(6) . . ?
C15 Os2 C12 60.6(6) . . ?
B9 Os2 C11 100.6(9) . . ?
B8 Os2 C11 142.0(9) . . ?
B7 Os2 C11 100.6(8) . . ?
B5 Os2 C11 159.6(8) . . ?
B4 Os2 C11 129.3(9) . . ?
C13 Os2 C11 60.4(6) . . ?
C14 Os2 C11 59.6(6) . . ?
C15 Os2 C11 35.8(7) . . ?
C12 Os2 C11 37.2(7) . . ?
B9 Os2 Os1 49.4(5) . . ?
B8 Os2 Os1 50.2(5) . . ?
B7 Os2 Os1 48.8(4) . . ?
B5 Os2 Os1 81.2(6) . . ?
B4 Os2 Os1 75.0(6) . . ?
C13 Os2 Os1 167.6(5) . . ?
C14 Os2 Os1 156.1(5) . . ?
C15 Os2 Os1 128.1(4) . . ?
C12 Os2 Os1 135.4(5) . . ?
C11 Os2 Os1 119.0(4) . . ?
C2 C1 C5 107.1(13) . . ?
C2 C1 C7 125.3(16) . . ?
C5 C1 C7 127.1(16) . . ?
C2 C1 Os1 73.4(8) . . ?
C5 C1 Os1 71.3(8) . . ?
C7 C1 Os1 126.5(12) . . ?
C1 C2 C3 107.6(12) . . ?
C1 C2 C8 126.2(15) . . ?
C3 C2 C8 125.4(14) . . ?
C1 C2 Os1 70.0(8) . . ?
C3 C2 Os1 73.4(7) . . ?
C8 C2 Os1 130.1(11) . . ?
C4 C3 C2 107.5(12) . . ?
C4 C3 C9 127.8(15) . . ?
C2 C3 C9 124.6(14) . . ?
C4 C3 Os1 70.1(8) . . ?
C2 C3 Os1 69.8(7) . . ?
C9 C3 Os1 128.2(11) . . ?
C5 C4 C3 108.6(13) . . ?
C5 C4 C10 127.3(14) . . ?
C3 C4 C10 123.5(15) . . ?
C5 C4 Os1 70.4(8) . . ?
C3 C4 Os1 74.4(8) . . ?
C10 C4 Os1 127.5(12) . . ?
C4 C5 C1 109.1(12) . . ?
C4 C5 C6 126.5(17) . . ?
C1 C5 C6 124.0(17) . . ?
C4 C5 Os1 73.4(8) . . ?
C1 C5 Os1 71.4(8) . . ?
C6 C5 Os1 127.0(12) . . ?
C5 C6 H6A 109.5 . . ?
C5 C6 H6B 109.5 . . ?
H6A C6 H6B 109.5 . . ?
C5 C6 H6C 109.5 . . ?
H6A C6 H6C 109.5 . . ?
H6B C6 H6C 109.5 . . ?
C1 C7 H7A 109.5 . . ?
C1 C7 H7B 109.5 . . ?
H7A C7 H7B 109.5 . . ?
C1 C7 H7C 109.5 . . ?
H7A C7 H7C 109.5 . . ?
H7B C7 H7C 109.5 . . ?
C2 C8 H8A 109.5 . . ?
C2 C8 H8B 109.5 . . ?
H8A C8 H8B 109.5 . . ?
C2 C8 H8C 109.5 . . ?
H8A C8 H8C 109.5 . . ?
H8B C8 H8C 109.5 . . ?
C3 C9 H9A 109.5 . . ?
C3 C9 H9B 109.5 . . ?
H9A C9 H9B 109.5 . . ?
C3 C9 H9C 109.5 . . ?
H9A C9 H9C 109.5 . . ?
H9B C9 H9C 109.5 . . ?
C4 C10 H10A 109.5 . . ?
C4 C10 H10B 109.5 . . ?
H10A C10 H10B 109.5 . . ?
C4 C10 H10C 109.5 . . ?
H10A C10 H10C 109.5 . . ?
H10B C10 H10C 109.5 . . ?
C15 C11 C12 106.6(14) . . ?
C15 C11 C20 126(2) . . ?
C12 C11 C20 127(2) . . ?
C15 C11 Os2 71.2(9) . . ?
C12 C11 Os2 70.6(8) . . ?
C20 C11 Os2 126.9(13) . . ?
C13 C12 C11 106.4(14) . . ?
C13 C12 C19 127(2) . . ?
C11 C12 C19 126(2) . . ?
C13 C12 Os2 71.0(9) . . ?
C11 C12 Os2 72.2(9) . . ?
C19 C12 Os2 128.5(13) . . ?
C14 C13 C12 109.0(15) . . ?
C14 C13 C18 125(2) . . ?
C12 C13 C18 126(2) . . ?
C14 C13 Os2 72.1(9) . . ?
C12 C13 Os2 73.1(9) . . ?
C18 C13 Os2 124.3(12) . . ?
C15 C14 C13 109.2(16) . . ?
C15 C14 C17 126(2) . . ?
C13 C14 C17 125(2) . . ?
C15 C14 Os2 73.3(9) . . ?
C13 C14 Os2 71.9(9) . . ?
C17 C14 Os2 125.7(14) . . ?
C14 C15 C11 108.8(15) . . ?
C14 C15 C16 130(2) . . ?
C11 C15 C16 121(2) . . ?
C14 C15 Os2 71.3(9) . . ?
C11 C15 Os2 72.9(9) . . ?
C16 C15 Os2 129.0(13) . . ?
C15 C16 H16A 109.5 . . ?
C15 C16 H16B 109.5 . . ?
H16A C16 H16B 109.5 . . ?
C15 C16 H16C 109.5 . . ?
H16A C16 H16C 109.5 . . ?
H16B C16 H16C 109.5 . . ?
C14 C17 H17A 109.5 . . ?
C14 C17 H17B 109.5 . . ?
H17A C17 H17B 109.5 . . ?
C14 C17 H17C 109.5 . . ?
H17A C17 H17C 109.5 . . ?
H17B C17 H17C 109.5 . . ?
C13 C18 H18A 109.5 . . ?
C13 C18 H18B 109.5 . . ?
H18A C18 H18B 109.5 . . ?
C13 C18 H18C 109.5 . . ?
H18A C18 H18C 109.5 . . ?
H18B C18 H18C 109.5 . . ?
C12 C19 H19A 109.5 . . ?
C12 C19 H19B 109.5 . . ?
H19A C19 H19B 109.5 . . ?
C12 C19 H19C 109.5 . . ?
H19A C19 H19C 109.5 . . ?
H19B C19 H19C 109.5 . . ?
C11 C20 H20A 109.5 . . ?
C11 C20 H20B 109.5 . . ?
H20A C20 H20B 109.5 . . ?
C11 C20 H20C 109.5 . . ?
H20A C20 H20C 109.5 . . ?
H20B C20 H20C 109.5 . . ?
B2 B1 B6 68.9(19) . . ?
B2 B1 B8 130.1(17) . . ?
B6 B1 B8 109.8(16) . . ?
B2 B1 B5 116(2) . . ?
B6 B1 B5 54.3(14) . . ?
B8 B1 B5 59.6(12) . . ?
B2 B1 Os1 68.4(11) . . ?
B6 B1 Os1 106.3(16) . . ?
B8 B1 Os1 64.4(8) . . ?
B5 B1 Os1 100.0(10) . . ?
B2 B1 H1 105.6 . . ?
B6 B1 H1 123.5 . . ?
B8 B1 H1 113.5 . . ?
B5 B1 H1 128.0 . . ?
Os1 B1 H1 124.2 . . ?
B1 B2 B3 104.1(19) . . ?
B1 B2 B6 61.0(17) . . ?
B3 B2 B6 65.8(16) . . ?
B1 B2 Os1 73.0(11) . . ?
B3 B2 Os1 73.0(10) . . ?
B6 B2 Os1 104.9(12) . . ?
B1 B2 H2 128.9 . . ?
B3 B2 H2 126.7 . . ?
B6 B2 H2 132.2 . . ?
Os1 B2 H2 123.0 . . ?
B2 B3 B7 128.3(16) . . ?
B2 B3 B4 116(2) . . ?
B7 B3 B4 65.2(12) . . ?
B2 B3 B6 63.4(16) . . ?
B7 B3 B6 115.7(16) . . ?
B4 B3 B6 58.0(14) . . ?
B2 B3 Os1 66.6(10) . . ?
B7 B3 Os1 62.8(8) . . ?
B4 B3 Os1 100.8(11) . . ?
B6 B3 Os1 100.2(14) . . ?
B2 B3 H3 109.0 . . ?
B7 B3 H3 110.0 . . ?
B4 B3 H3 123.3 . . ?
B6 B3 H3 124.6 . . ?
Os1 B3 H3 128.3 . . ?
B3 B4 B6 65.3(16) . . ?
B3 B4 B7 57.0(12) . . ?
B6 B4 B7 114.9(15) . . ?
B3 B4 B5 108.0(17) . . ?
B6 B4 B5 57.9(16) . . ?
B7 B4 B5 114.8(14) . . ?
B3 B4 Os2 107.3(11) . . ?
B6 B4 Os2 113.8(16) . . ?
B7 B4 Os2 63.0(7) . . ?
B5 B4 Os2 65.1(10) . . ?
B3 B4 H4 123.5 . . ?
B6 B4 H4 117.2 . . ?
B7 B4 H4 118.1 . . ?
B5 B4 H4 119.9 . . ?
Os2 B4 H4 118.6 . . ?
B6 B5 B4 57.5(15) . . ?
B6 B5 B8 102.3(15) . . ?
B4 B5 B8 104.0(13) . . ?
B6 B5 B1 52.7(13) . . ?
B4 B5 B1 90.0(15) . . ?
B8 B5 B1 53.1(11) . . ?
B6 B5 Os2 113.7(16) . . ?
B4 B5 Os2 65.4(9) . . ?
B8 B5 Os2 61.5(8) . . ?
B1 B5 Os2 99.8(10) . . ?
B6 B5 H5 122.2 . . ?
B4 B5 H5 126.7 . . ?
B8 B5 H5 124.5 . . ?
B1 B5 H5 135.3 . . ?
Os2 B5 H5 117.4 . . ?
B1 B6 B4 107.2(14) . . ?
B1 B6 B5 73.1(17) . . ?
B4 B6 B5 64.7(14) . . ?
B1 B6 B2 50.1(13) . . ?
B4 B6 B2 103.5(17) . . ?
B5 B6 B2 116.3(17) . . ?
B1 B6 B3 85.6(14) . . ?
B4 B6 B3 56.7(14) . . ?
B5 B6 B3 106.7(14) . . ?
B2 B6 B3 50.8(14) . . ?
B1 B6 H6 128.1 . . ?
B4 B6 H6 121.4 . . ?
B5 B6 H6 110.9 . . ?
B2 B6 H6 125.1 . . ?
B3 B6 H6 135.2 . . ?
B3 B7 B4 57.8(12) . . ?
B3 B7 Os2 111.5(14) . . ?
B4 B7 Os2 67.5(9) . . ?
B3 B7 Os1 73.1(10) . . ?
B4 B7 Os1 103.0(12) . . ?
Os2 B7 Os1 83.1(6) . . ?
B3 B7 H7 128.5 . . ?
B4 B7 H7 136.3 . . ?
Os2 B7 H7 119.1 . . ?
Os1 B7 H7 120.5 . . ?
B9 B8 B1 137.4(16) . . ?
B9 B8 B5 132.2(16) . . ?
B1 B8 B5 67.4(13) . . ?
B9 B8 Os2 66.1(10) . . ?
B1 B8 Os2 113.2(14) . . ?
B5 B8 Os2 66.1(9) . . ?
B9 B8 Os1 68.5(10) . . ?
B1 B8 Os1 69.2(10) . . ?
B5 B8 Os1 107.5(13) . . ?
Os2 B8 Os1 82.2(7) . . ?
B9 B8 H8 99.5 . . ?
B1 B8 H8 106.0 . . ?
B5 B8 H8 111.7 . . ?
Os2 B8 H8 134.5 . . ?
Os1 B8 H8 134.7 . . ?
B8 B9 Os2 71.4(11) . . ?
B8 B9 Os1 71.0(10) . . ?
Os2 B9 Os1 84.8(7) . . ?
B8 B9 H9 123(7) . . ?
Os2 B9 H9 140(7) . . ?
Os1 B9 H9 134(7) . . ?

loop_
_geom_bond_atom_site_label_1
_geom_bond_atom_site_label_2
_geom_bond_distance
_geom_bond_site_symmetry_2
_geom_bond_publ_flag
Os1 B7 2.159(17) . ?
Os1 B9 2.175(17) . ?
Os1 B8 2.210(19) . ?
Os1 C5 2.218(13) . ?
Os1 C1 2.218(13) . ?
Os1 B2 2.229(18) . ?
Os1 C4 2.256(14) . ?
Os1 C2 2.263(13) . ?
Os1 B1 2.293(19) . ?
Os1 C3 2.311(13) . ?
Os1 B3 2.321(18) . ?
Os1 Os2 2.8505(7) . ?
Os2 B9 2.051(18) . ?
Os2 B8 2.13(2) . ?
Os2 B7 2.138(17) . ?
Os2 B5 2.212(19) . ?
Os2 B4 2.217(18) . ?
Os2 C13 2.221(14) . ?
Os2 C14 2.224(15) . ?
Os2 C15 2.248(14) . ?
Os2 C12 2.248(15) . ?
Os2 C11 2.269(15) . ?
C1 C2 1.408(19) . ?
C1 C5 1.42(2) . ?
C1 C7 1.50(2) . ?
C2 C3 1.44(2) . ?
C2 C8 1.514(19) . ?
C3 C4 1.395(18) . ?
C3 C9 1.490(19) . ?
C4 C5 1.39(2) . ?
C4 C10 1.55(2) . ?
C5 C6 1.528(19) . ?
C6 H6A 0.9600 . ?
C6 H6B 0.9600 . ?
C6 H6C 0.9600 . ?
C7 H7A 0.9600 . ?
C7 H7B 0.9600 . ?
C7 H7C 0.9600 . ?
C8 H8A 0.9600 . ?
C8 H8B 0.9600 . ?
C8 H8C 0.9600 . ?
C9 H9A 0.9600 . ?
C9 H9B 0.9600 . ?
C9 H9C 0.9600 . ?
C10 H10A 0.9600 . ?
C10 H10B 0.9600 . ?
C10 H10C 0.9600 . ?
C11 C15 1.39(3) . ?
C11 C12 1.44(2) . ?
C11 C20 1.49(2) . ?
C12 C13 1.38(2) . ?
C12 C19 1.49(2) . ?
C13 C14 1.37(2) . ?
C13 C18 1.52(2) . ?
C14 C15 1.36(2) . ?
C14 C17 1.56(3) . ?
C15 C16 1.53(2) . ?
C16 H16A 0.9600 . ?
C16 H16B 0.9600 . ?
C16 H16C 0.9600 . ?
C17 H17A 0.9600 . ?
C17 H17B 0.9600 . ?
C17 H17C 0.9600 . ?
C18 H18A 0.9600 . ?
C18 H18B 0.9600 . ?
C18 H18C 0.9600 . ?
C19 H19A 0.9600 . ?
C19 H19B 0.9600 . ?
C19 H19C 0.9600 . ?
C20 H20A 0.9600 . ?
C20 H20B 0.9600 . ?
C20 H20C 0.9600 . ?
B1 B2 1.49(4) . ?
B1 B6 1.70(4) . ?
B1 B8 1.77(3) . ?
B1 B5 2.05(3) . ?
B1 H1 1.1000 . ?
B2 B3 1.57(4) . ?
B2 B6 1.82(3) . ?
B2 H2 1.1000 . ?
B3 B7 1.69(3) . ?
B3 B4 1.70(3) . ?
B3 B6 1.85(4) . ?
B3 H3 1.1000 . ?
B4 B6 1.73(3) . ?
B4 B7 1.83(3) . ?
B4 B5 1.86(4) . ?
B4 H4 1.1000 . ?
B5 B6 1.74(4) . ?
B5 B8 1.91(3) . ?
B5 H5 1.1000 . ?
B6 H6 1.1000 . ?
B7 H7 1.1000 . ?
B8 B9 1.52(3) . ?
B8 H8 1.1000 . ?
B9 H9 1.11(2) . ?

loop_
_geom_torsion_atom_site_label_1
_geom_torsion_atom_site_label_2
_geom_torsion_atom_site_label_3
_geom_torsion_atom_site_label_4
_geom_torsion
_geom_torsion_site_symmetry_1
_geom_torsion_site_symmetry_2
_geom_torsion_site_symmetry_3
_geom_torsion_site_symmetry_4
_geom_torsion_publ_flag
C5 C1 C2 C3 -0.5(16) . . . . ?
C7 C1 C2 C3 172.4(15) . . . . ?
Os1 C1 C2 C3 -64.3(10) . . . . ?
C5 C1 C2 C8 -170.6(15) . . . . ?
C7 C1 C2 C8 2(3) . . . . ?
Os1 C1 C2 C8 125.6(16) . . . . ?
C5 C1 C2 Os1 63.8(10) . . . . ?
C7 C1 C2 Os1 -123.4(16) . . . . ?
C1 C2 C3 C4 1.8(16) . . . . ?
C8 C2 C3 C4 172.1(15) . . . . ?
Os1 C2 C3 C4 -60.2(10) . . . . ?
C1 C2 C3 C9 -174.8(14) . . . . ?
C8 C2 C3 C9 -5(2) . . . . ?
Os1 C2 C3 C9 123.2(15) . . . . ?
C1 C2 C3 Os1 62.0(10) . . . . ?
C8 C2 C3 Os1 -127.7(15) . . . . ?
C2 C3 C4 C5 -2.5(16) . . . . ?
C9 C3 C4 C5 174.0(15) . . . . ?
Os1 C3 C4 C5 -62.5(10) . . . . ?
C2 C3 C4 C10 -175.0(15) . . . . ?
C9 C3 C4 C10 2(3) . . . . ?
Os1 C3 C4 C10 125.0(16) . . . . ?
C2 C3 C4 Os1 60.0(10) . . . . ?
C9 C3 C4 Os1 -123.5(16) . . . . ?
C3 C4 C5 C1 2.2(17) . . . . ?
C10 C4 C5 C1 174.3(16) . . . . ?
Os1 C4 C5 C1 -62.9(10) . . . . ?
C3 C4 C5 C6 -170.8(15) . . . . ?
C10 C4 C5 C6 1(3) . . . . ?
Os1 C4 C5 C6 124.1(17) . . . . ?
C3 C4 C5 Os1 65.1(10) . . . . ?
C10 C4 C5 Os1 -122.8(17) . . . . ?
C2 C1 C5 C4 -1.0(17) . . . . ?
C7 C1 C5 C4 -173.7(15) . . . . ?
Os1 C1 C5 C4 64.2(10) . . . . ?
C2 C1 C5 C6 172.2(15) . . . . ?
C7 C1 C5 C6 0(3) . . . . ?
Os1 C1 C5 C6 -122.6(16) . . . . ?
C2 C1 C5 Os1 -65.2(10) . . . . ?
C7 C1 C5 Os1 122.1(16) . . . . ?
C15 C11 C12 C13 0.6(18) . . . . ?
C20 C11 C12 C13 -174.8(17) . . . . ?
Os2 C11 C12 C13 63.2(11) . . . . ?
C15 C11 C12 C19 172.3(17) . . . . ?
C20 C11 C12 C19 -3(3) . . . . ?
Os2 C11 C12 C19 -125.2(18) . . . . ?
C15 C11 C12 Os2 -62.6(11) . . . . ?
C20 C11 C12 Os2 122.1(18) . . . . ?
C11 C12 C13 C14 -0.3(18) . . . . ?
C19 C12 C13 C14 -172.0(17) . . . . ?
Os2 C12 C13 C14 63.6(11) . . . . ?
C11 C12 C13 C18 175.5(16) . . . . ?
C19 C12 C13 C18 4(3) . . . . ?
Os2 C12 C13 C18 -120.5(17) . . . . ?
C11 C12 C13 Os2 -64.0(11) . . . . ?
C19 C12 C13 Os2 124.4(18) . . . . ?
C12 C13 C14 C15 0.0(19) . . . . ?
C18 C13 C14 C15 -175.9(16) . . . . ?
Os2 C13 C14 C15 64.2(12) . . . . ?
C12 C13 C14 C17 174.4(18) . . . . ?
C18 C13 C14 C17 -2(3) . . . . ?
Os2 C13 C14 C17 -121.3(19) . . . . ?
C12 C13 C14 Os2 -64.3(11) . . . . ?
C18 C13 C14 Os2 119.8(17) . . . . ?
C13 C14 C15 C11 0.4(19) . . . . ?
C17 C14 C15 C11 -173.9(18) . . . . ?
Os2 C14 C15 C11 63.8(11) . . . . ?
C13 C14 C15 C16 170.9(19) . . . . ?
C17 C14 C15 C16 -3(3) . . . . ?
Os2 C14 C15 C16 -126(2) . . . . ?
C13 C14 C15 Os2 -63.4(12) . . . . ?
C17 C14 C15 Os2 122.3(19) . . . . ?
C12 C11 C15 C14 -0.6(18) . . . . ?
C20 C11 C15 C14 174.8(17) . . . . ?
Os2 C11 C15 C14 -62.8(12) . . . . ?
C12 C11 C15 C16 -172.1(16) . . . . ?
C20 C11 C15 C16 3(3) . . . . ?
Os2 C11 C15 C16 125.7(16) . . . . ?
C12 C11 C15 Os2 62.2(10) . . . . ?
C20 C11 C15 Os2 -122.4(18) . . . . ?
B6 B1 B2 B3 51.5(15) . . . . ?
B8 B1 B2 B3 -47(3) . . . . ?
B5 B1 B2 B3 24(2) . . . . ?
Os1 B1 B2 B3 -66.9(12) . . . . ?
B8 B1 B2 B6 -99(2) . . . . ?
B5 B1 B2 B6 -27.6(14) . . . . ?
Os1 B1 B2 B6 -118.4(12) . . . . ?
B6 B1 B2 Os1 118.4(12) . . . . ?
B8 B1 B2 Os1 20(2) . . . . ?
B5 B1 B2 Os1 90.8(13) . . . . ?
B1 B2 B3 B7 54(3) . . . . ?
B6 B2 B3 B7 103(2) . . . . ?
Os1 B2 B3 B7 -13(2) . . . . ?
B1 B2 B3 B4 -24(2) . . . . ?
B6 B2 B3 B4 24.8(16) . . . . ?
Os1 B2 B3 B4 -90.8(13) . . . . ?
B1 B2 B3 B6 -48.6(16) . . . . ?
Os1 B2 B3 B6 -115.6(13) . . . . ?
B1 B2 B3 Os1 67.0(13) . . . . ?
B6 B2 B3 Os1 115.6(13) . . . . ?
B2 B3 B4 B6 -26.2(17) . . . . ?
B7 B3 B4 B6 -148.5(17) . . . . ?
Os1 B3 B4 B6 -95.4(15) . . . . ?
B2 B3 B4 B7 122.2(17) . . . . ?
B6 B3 B4 B7 148.5(17) . . . . ?
Os1 B3 B4 B7 53.1(10) . . . . ?
B2 B3 B4 B5 13.9(19) . . . . ?
B7 B3 B4 B5 -108.4(14) . . . . ?
B6 B3 B4 B5 40.1(15) . . . . ?
Os1 B3 B4 B5 -55.3(15) . . . . ?
B2 B3 B4 Os2 82.6(17) . . . . ?
B7 B3 B4 Os2 -39.6(13) . . . . ?
B6 B3 B4 Os2 108.8(17) . . . . ?
Os1 B3 B4 Os2 13.5(17) . . . . ?
B3 B4 B5 B6 -43.7(14) . . . . ?
B7 B4 B5 B6 -104.9(17) . . . . ?
Os2 B4 B5 B6 -144.9(13) . . . . ?
B3 B4 B5 B8 52.1(16) . . . . ?
B6 B4 B5 B8 95.8(15) . . . . ?
B7 B4 B5 B8 -9.2(19) . . . . ?
Os2 B4 B5 B8 -49.1(10) . . . . ?
B3 B4 B5 B1 0.3(15) . . . . ?
B6 B4 B5 B1 44.0(12) . . . . ?
B7 B4 B5 B1 -60.9(16) . . . . ?
Os2 B4 B5 B1 -100.9(10) . . . . ?
B3 B4 B5 Os2 101.2(12) . . . . ?
B6 B4 B5 Os2 144.9(13) . . . . ?
B7 B4 B5 Os2 39.9(12) . . . . ?
B2 B1 B6 B4 -93(2) . . . . ?
B8 B1 B6 B4 33(3) . . . . ?
B5 B1 B6 B4 55.8(16) . . . . ?
Os1 B1 B6 B4 -35(2) . . . . ?
B2 B1 B6 B5 -149.2(17) . . . . ?
B8 B1 B6 B5 -22.7(17) . . . . ?
Os1 B1 B6 B5 -90.8(14) . . . . ?
B8 B1 B6 B2 126.5(19) . . . . ?
B5 B1 B6 B2 149.2(17) . . . . ?
Os1 B1 B6 B2 58.4(13) . . . . ?
B2 B1 B6 B3 -40.3(14) . . . . ?
B8 B1 B6 B3 86.2(17) . . . . ?
B5 B1 B6 B3 108.9(14) . . . . ?
Os1 B1 B6 B3 18.1(15) . . . . ?
B3 B4 B6 B1 72.6(18) . . . . ?
B7 B4 B6 B1 44(3) . . . . ?
B5 B4 B6 B1 -61(2) . . . . ?
Os2 B4 B6 B1 -26(2) . . . . ?
B3 B4 B6 B5 133.7(15) . . . . ?
B7 B4 B6 B5 104.7(17) . . . . ?
Os2 B4 B6 B5 34.8(14) . . . . ?
B3 B4 B6 B2 20.7(16) . . . . ?
B7 B4 B6 B2 -8(3) . . . . ?
B5 B4 B6 B2 -113(2) . . . . ?
Os2 B4 B6 B2 -78(2) . . . . ?
B7 B4 B6 B3 -28.9(16) . . . . ?
B5 B4 B6 B3 -133.7(15) . . . . ?
Os2 B4 B6 B3 -98.9(15) . . . . ?
B4 B5 B6 B1 119.1(15) . . . . ?
B8 B5 B6 B1 20.2(15) . . . . ?
Os2 B5 B6 B1 84.2(16) . . . . ?
B8 B5 B6 B4 -98.9(14) . . . . ?
B1 B5 B6 B4 -119.1(15) . . . . ?
Os2 B5 B6 B4 -34.9(14) . . . . ?
B4 B5 B6 B2 93(2) . . . . ?
B8 B5 B6 B2 -6(3) . . . . ?
B1 B5 B6 B2 -26.0(17) . . . . ?
Os2 B5 B6 B2 58(3) . . . . ?
B4 B5 B6 B3 39.1(15) . . . . ?
B8 B5 B6 B3 -60(2) . . . . ?
B1 B5 B6 B3 -80.0(15) . . . . ?
Os2 B5 B6 B3 4(2) . . . . ?
B3 B2 B6 B1 -123.7(16) . . . . ?
Os1 B2 B6 B1 -60.5(14) . . . . ?
B1 B2 B6 B4 101.3(19) . . . . ?
B3 B2 B6 B4 -22.4(17) . . . . ?
Os1 B2 B6 B4 41(2) . . . . ?
B1 B2 B6 B5 33(2) . . . . ?
B3 B2 B6 B5 -91(2) . . . . ?
Os1 B2 B6 B5 -27(3) . . . . ?
B1 B2 B6 B3 123.7(16) . . . . ?
Os1 B2 B6 B3 63.2(13) . . . . ?
B2 B3 B6 B1 39.8(13) . . . . ?
B7 B3 B6 B1 -82.1(18) . . . . ?
B4 B3 B6 B1 -113.9(16) . . . . ?
Os1 B3 B6 B1 -17.4(14) . . . . ?
B2 B3 B6 B4 153.7(18) . . . . ?
B7 B3 B6 B4 31.8(16) . . . . ?
Os1 B3 B6 B4 96.5(12) . . . . ?
B2 B3 B6 B5 111(2) . . . . ?
B7 B3 B6 B5 -11(2) . . . . ?
B4 B3 B6 B5 -43.0(16) . . . . ?
Os1 B3 B6 B5 53.4(18) . . . . ?
B7 B3 B6 B2 -121.9(19) . . . . ?
B4 B3 B6 B2 -153.7(18) . . . . ?
Os1 B3 B6 B2 -57.3(12) . . . . ?
B2 B3 B7 B4 -105(3) . . . . ?
B6 B3 B7 B4 -29.5(16) . . . . ?
Os1 B3 B7 B4 -118.0(13) . . . . ?
B2 B3 B7 Os2 -62(3) . . . . ?
B4 B3 B7 Os2 42.8(13) . . . . ?
B6 B3 B7 Os2 13.2(19) . . . . ?
Os1 B3 B7 Os2 -75.2(8) . . . . ?
B2 B3 B7 Os1 13(2) . . . . ?
B4 B3 B7 Os1 118.0(13) . . . . ?
B6 B3 B7 Os1 88.5(16) . . . . ?
B6 B4 B7 B3 31.6(19) . . . . ?
B5 B4 B7 B3 96.0(18) . . . . ?
Os2 B4 B7 B3 136.8(14) . . . . ?
B3 B4 B7 Os2 -136.8(14) . . . . ?
B6 B4 B7 Os2 -105.3(19) . . . . ?
B5 B4 B7 Os2 -40.8(12) . . . . ?
B3 B4 B7 Os1 -60.1(13) . . . . ?
B6 B4 B7 Os1 -29(2) . . . . ?
B5 B4 B7 Os1 35.9(16) . . . . ?
Os2 B4 B7 Os1 76.7(7) . . . . ?
B2 B1 B8 B9 -28(4) . . . . ?
B6 B1 B8 B9 -107(3) . . . . ?
B5 B1 B8 B9 -128(3) . . . . ?
Os1 B1 B8 B9 -8(2) . . . . ?
B2 B1 B8 B5 100(3) . . . . ?
B6 B1 B8 B5 21.3(18) . . . . ?
Os1 B1 B8 B5 120.4(12) . . . . ?
B2 B1 B8 Os2 51(3) . . . . ?
B6 B1 B8 Os2 -28(2) . . . . ?
B5 B1 B8 Os2 -49.1(13) . . . . ?
Os1 B1 B8 Os2 71.3(9) . . . . ?
B2 B1 B8 Os1 -20(2) . . . . ?
B6 B1 B8 Os1 -99.1(18) . . . . ?
B5 B1 B8 Os1 -120.4(12) . . . . ?
B1 B8 B9 Os2 99(2) . . . . ?
B5 B8 B9 Os2 -4(2) . . . . ?
Os1 B8 B9 Os2 90.8(6) . . . . ?
B1 B8 B9 Os1 8(2) . . . . ?
B5 B8 B9 Os1 -95(2) . . . . ?
Os2 B8 B9 Os1 -90.8(6) . . . . ?
